data_4030999
loop_
_publ_author_name
'Rajkumar, Subramani'
'Karthik, Shanmugam'
'Gandhi, Thirumanavelan'

_publ_section_title
;
 Ru(II)-Catalyzed \b-Carboline Directed C-H Arylation and Isolation of Its
 Cycloruthenated Intermediates.
;
_journal_issue 11
_journal_name_full 'The Journal of organic chemistry'
_journal_page_first 5532
_journal_page_last 5545
_journal_paper_doi 10.1021/acs.joc.5b00411
_journal_volume 80
_journal_year 2015
_chemical_formula_moiety 'C28 H27 Cl N2 Ru, C H2 Cl2'
_chemical_formula_sum 'C29 H29 Cl3 N2 Ru'
_chemical_formula_weight 612.96
_chemical_name_systematic
; 
 ? 
;
_space_group_IT_number 2
_symmetry_cell_setting triclinic
_symmetry_space_group_name_Hall '-P 1'
_symmetry_space_group_name_H-M 'P -1'
_atom_sites_solution_hydrogens geom
_atom_sites_solution_primary direct
_atom_sites_solution_secondary difmap
_audit_creation_method SHELXL-97
_cell_angle_alpha 94.704(3)
_cell_angle_beta 112.232(2)
_cell_angle_gamma 104.549(3)
_cell_formula_units_Z 2
_cell_length_a 10.8246(6)
_cell_length_b 10.8803(7)
_cell_length_c 13.0456(8)
_cell_measurement_reflns_used 9903
_cell_measurement_temperature 293(2)
_cell_measurement_theta_max 27.59
_cell_measurement_theta_min 2.34
_cell_volume 1349.47(15)
_computing_cell_refinement 'APEX2/SAINT (Bruker, 2004)'
_computing_data_collection 'APEX2 (Bruker, 2004)'
_computing_data_reduction 'SAINT/XPREP (Bruker, 2004)'
_computing_molecular_graphics 'ORTEP3 (Farrugia, 1997) and Mercury (Bruno et al., 2002)'
_computing_publication_material 'SHELXL-97 (Sheldrick, 2008)'
_computing_structure_refinement 'SHELXL-97 (Sheldrick, 2008)'
_computing_structure_solution 'SIR92 (Altornare et al., 1993)'
_diffrn_ambient_temperature 293(2)
_diffrn_measured_fraction_theta_full 1.000
_diffrn_measured_fraction_theta_max 1.000
_diffrn_measurement_device_type 'Bruker axs kappa apex2 CCD Diffractometer'
_diffrn_measurement_method '\w and \f scan'
_diffrn_radiation_monochromator graphite
_diffrn_radiation_source 'fine-focus sealed tube'
_diffrn_radiation_type MoK\a
_diffrn_radiation_wavelength 0.71073
_diffrn_reflns_av_R_equivalents 0.0365
_diffrn_reflns_av_sigmaI/netI 0.0291
_diffrn_reflns_limit_h_max 13
_diffrn_reflns_limit_h_min -13
_diffrn_reflns_limit_k_max 13
_diffrn_reflns_limit_k_min -13
_diffrn_reflns_limit_l_max 16
_diffrn_reflns_limit_l_min -16
_diffrn_reflns_number 29336
_diffrn_reflns_theta_full 26.00
_diffrn_reflns_theta_max 26.00
_diffrn_reflns_theta_min 2.12
_exptl_absorpt_coefficient_mu 0.899
_exptl_absorpt_correction_T_max 0.9192
_exptl_absorpt_correction_T_min 0.8389
_exptl_absorpt_correction_type multi-scan
_exptl_absorpt_process_details 'SADABS (Bruker, 2004)'
_exptl_crystal_colour colourless
_exptl_crystal_density_diffrn 1.509
_exptl_crystal_density_method 'not measured'
_exptl_crystal_description block
_exptl_crystal_F_000 624
_exptl_crystal_size_max 0.20
_exptl_crystal_size_mid 0.15
_exptl_crystal_size_min 0.10
_refine_diff_density_max 0.506
_refine_diff_density_min -0.461
_refine_diff_density_rms 0.063
_refine_ls_extinction_method none
_refine_ls_goodness_of_fit_ref 1.071
_refine_ls_hydrogen_treatment mixed
_refine_ls_matrix_type full
_refine_ls_number_parameters 339
_refine_ls_number_reflns 5305
_refine_ls_number_restraints 19
_refine_ls_restrained_S_all 1.070
_refine_ls_R_factor_all 0.0433
_refine_ls_R_factor_gt 0.0294
_refine_ls_shift/su_max 0.006
_refine_ls_shift/su_mean 0.000
_refine_ls_structure_factor_coef Fsqd
_refine_ls_weighting_details 'calc w=1/[\s^2^(Fo^2^)+(0.0375P)^2^+0.8245P] where P=(Fo^2^+2Fc^2^)/3'
_refine_ls_weighting_scheme calc
_refine_ls_wR_factor_gt 0.0709
_refine_ls_wR_factor_ref 0.0808
_reflns_number_gt 4423
_reflns_number_total 5305
_reflns_threshold_expression >2sigma(I)
_cod_data_source_file jo5b00411_si_002.cif
_cod_data_source_block shelxl
_cod_depositor_comments
;
The following automatic conversions were performed:

'_symmetry_cell_setting' value 'Triclinic' changed to 'triclinic'
according to
/usr/data/users/saulius/crontab/automatic-downloads/rss-feeds/ACS/lib/dictionaries/cif_core.dic
dictionary named 'cif_core.dic' version 2.4.2 from 2011-04-26.

Automatic conversion script
Id: cif_fix_values 3271 2015-04-21 07:52:19Z andrius 

 Adding full bibliography for 4030999.cif.
;
_cod_original_cell_volume 1349.47(14)
_cod_original_sg_symbol_H-M P-1
_cod_database_code 4030999

loop_
_symmetry_equiv_pos_as_xyz
'x, y, z'
'-x, -y, -z'

loop_
_atom_site_label
_atom_site_type_symbol
_atom_site_fract_x
_atom_site_fract_y
_atom_site_fract_z
_atom_site_U_iso_or_equiv
_atom_site_adp_type
_atom_site_occupancy
_atom_site_symmetry_multiplicity
_atom_site_calc_flag
_atom_site_refinement_flags
_atom_site_disorder_assembly
_atom_site_disorder_group
C1 C 0.7716(3) 0.2106(3) 0.6076(2) 0.0409(7) Uani 1 1 d . . .
H1 H 0.6801 0.2046 0.5967 0.049 Uiso 1 1 calc R . .
C2 C 0.8741(3) 0.2547(3) 0.7137(2) 0.0440(7) Uani 1 1 d . . .
H2 H 0.8541 0.2820 0.7735 0.053 Uiso 1 1 calc R . .
C3 C 1.0096(3) 0.2581(3) 0.7310(2) 0.0381(6) Uani 1 1 d . . .
C4 C 1.0339(3) 0.2146(3) 0.6379(2) 0.0319(6) Uani 1 1 d . . .
C5 C 0.9266(3) 0.1766(2) 0.5290(2) 0.0294(5) Uani 1 1 d . . .
C6 C 1.1407(3) 0.2931(3) 0.8282(2) 0.0445(7) Uani 1 1 d . . .
C7 C 1.1830(4) 0.3399(4) 0.9437(3) 0.0623(10) Uani 1 1 d . . .
H7 H 1.1200 0.3574 0.9709 0.075 Uiso 1 1 calc R . .
C8 C 1.3201(5) 0.3589(4) 1.0151(3) 0.0743(12) Uani 1 1 d . . .
H8 H 1.3501 0.3895 1.0919 0.089 Uiso 1 1 calc R . .
C9 C 1.4151(4) 0.3336(4) 0.9752(3) 0.0713(11) Uani 1 1 d . . .
H9 H 1.5074 0.3485 1.0261 0.086 Uiso 1 1 calc R . .
C10 C 1.3772(3) 0.2875(3) 0.8633(3) 0.0576(9) Uani 1 1 d . . .
H10 H 1.4413 0.2703 0.8373 0.069 Uiso 1 1 calc R . .
C11 C 1.2377(3) 0.2674(3) 0.7900(2) 0.0430(7) Uani 1 1 d . . .
C12 C 0.9347(3) 0.1372(3) 0.4231(2) 0.0298(6) Uani 1 1 d . . .
C13 C 0.8063(3) 0.0994(3) 0.3268(2) 0.0298(6) Uani 1 1 d . . .
C14 C 0.8090(3) 0.0569(3) 0.2240(2) 0.0363(6) Uani 1 1 d . . .
H14 H 0.7251 0.0291 0.1596 0.044 Uiso 1 1 calc R . .
C15 C 0.9312(3) 0.0542(3) 0.2138(2) 0.0406(7) Uani 1 1 d . . .
C16 C 1.0550(3) 0.0942(3) 0.3096(3) 0.0458(8) Uani 1 1 d . . .
H16 H 1.1381 0.0939 0.3040 0.055 Uiso 1 1 calc R . .
C17 C 1.0577(3) 0.1345(3) 0.4129(2) 0.0399(7) Uani 1 1 d . . .
H17 H 1.1422 0.1603 0.4767 0.048 Uiso 1 1 calc R . .
C18 C 0.9303(4) 0.0121(4) 0.1008(3) 0.0607(9) Uani 1 1 d . . .
H18A H 0.8362 -0.0123 0.0436 0.091 Uiso 1 1 calc R . .
H18B H 0.9657 -0.0606 0.1028 0.091 Uiso 1 1 calc R . .
H18C H 0.9885 0.0823 0.0837 0.091 Uiso 1 1 calc R . .
C19 C 0.4803(3) 0.2068(3) 0.3749(3) 0.0437(7) Uani 1 1 d . . .
H19 H 0.4626 0.2333 0.4361 0.052 Uiso 1 1 calc R . .
C20 C 0.5837(3) 0.2932(3) 0.3500(3) 0.0401(7) Uani 1 1 d . . .
C21 C 0.5988(3) 0.2537(3) 0.2508(3) 0.0442(7) Uani 1 1 d . . .
H21 H 0.6627 0.3095 0.2309 0.053 Uiso 1 1 calc R . .
C22 C 0.5184(3) 0.1311(3) 0.1819(3) 0.0486(8) Uani 1 1 d . . .
H22 H 0.5270 0.1082 0.1152 0.058 Uiso 1 1 calc R . .
C23 C 0.4258(3) 0.0430(3) 0.2120(3) 0.0502(8) Uani 1 1 d . . .
C24 C 0.4065(3) 0.0848(3) 0.3095(3) 0.0486(8) Uani 1 1 d . . .
H24 H 0.3428 0.0287 0.3295 0.058 Uiso 1 1 calc R . .
C25 C 0.3498(4) -0.0921(4) 0.1441(3) 0.0747(12) Uani 1 1 d . . .
H25A H 0.2914 -0.1384 0.1771 0.112 Uiso 1 1 calc R . .
H25B H 0.4166 -0.1355 0.1437 0.112 Uiso 1 1 calc R . .
H25C H 0.2927 -0.0887 0.0680 0.112 Uiso 1 1 calc R . .
C26 C 0.6649(3) 0.4251(3) 0.4253(3) 0.0520(8) Uani 1 1 d . . .
H26 H 0.6747 0.4171 0.5020 0.062 Uiso 1 1 calc R . .
C27 C 0.5801(4) 0.5183(4) 0.3867(4) 0.0744(12) Uani 1 1 d . . .
H27A H 0.6306 0.6023 0.4347 0.112 Uiso 1 1 calc R . .
H27B H 0.4914 0.4867 0.3911 0.112 Uiso 1 1 calc R . .
H27C H 0.5648 0.5246 0.3102 0.112 Uiso 1 1 calc R . .
C28 C 0.8111(4) 0.4787(4) 0.4299(4) 0.0739(12) Uani 1 1 d . . .
H28A H 0.8569 0.5621 0.4794 0.111 Uiso 1 1 calc R . .
H28B H 0.8047 0.4871 0.3555 0.111 Uiso 1 1 calc R . .
H28C H 0.8643 0.4208 0.4578 0.111 Uiso 1 1 calc R . .
C29 C 1.0046(4) 0.3922(4) 0.2353(4) 0.0921(14) Uani 1 1 d D . .
H29A H 0.9740 0.3204 0.2684 0.110 Uiso 1 1 calc R A 1
H29B H 1.0055 0.4711 0.2765 0.110 Uiso 1 1 calc R A 1
N1 N 0.7958(2) 0.1747(2) 0.51662(18) 0.0325(5) Uani 1 1 d . . .
N2 N 1.1733(2) 0.2217(2) 0.6752(2) 0.0380(5) Uani 1 1 d D . .
Cl1 Cl 0.61077(7) -0.10434(7) 0.39539(6) 0.04154(17) Uani 1 1 d . . .
Cl2 Cl 0.892(2) 0.3669(16) 0.0939(8) 0.145(4) Uani 0.58(4) 1 d PDU B 1
Cl3 Cl 1.1710(5) 0.4049(12) 0.2423(8) 0.120(2) Uani 0.58(4) 1 d PDU B 1
Cl2' Cl 0.8603(11) 0.3504(14) 0.1054(7) 0.099(3) Uani 0.42(4) 1 d PDU B 2
Cl3' Cl 1.1681(10) 0.4316(19) 0.2308(16) 0.134(4) Uani 0.42(4) 1 d PDU B 2
Ru1 Ru 0.63583(2) 0.11145(2) 0.353927(18) 0.03236(8) Uani 1 1 d . . .
H2A H 1.210(3) 0.185(3) 0.638(2) 0.047(9) Uiso 1 1 d D . .

loop_
_atom_site_aniso_label
_atom_site_aniso_U_11
_atom_site_aniso_U_22
_atom_site_aniso_U_33
_atom_site_aniso_U_23
_atom_site_aniso_U_13
_atom_site_aniso_U_12
C1 0.0390(15) 0.0532(18) 0.0437(17) 0.0154(14) 0.0257(14) 0.0210(14)
C2 0.0521(18) 0.0563(19) 0.0361(16) 0.0109(14) 0.0260(14) 0.0246(15)
C3 0.0473(16) 0.0380(16) 0.0316(14) 0.0090(12) 0.0160(13) 0.0170(13)
C4 0.0337(14) 0.0319(14) 0.0340(14) 0.0112(11) 0.0146(12) 0.0139(11)
C5 0.0287(13) 0.0316(14) 0.0337(14) 0.0127(11) 0.0152(11) 0.0134(11)
C6 0.0552(18) 0.0393(17) 0.0353(16) 0.0105(13) 0.0127(14) 0.0165(14)
C7 0.075(2) 0.066(2) 0.0378(18) 0.0024(17) 0.0158(18) 0.022(2)
C8 0.085(3) 0.079(3) 0.0330(18) 0.0010(18) 0.0015(19) 0.021(2)
C9 0.062(2) 0.074(3) 0.047(2) 0.0106(19) -0.0061(18) 0.015(2)
C10 0.0459(18) 0.064(2) 0.0462(19) 0.0116(17) 0.0008(15) 0.0175(17)
C11 0.0435(16) 0.0416(17) 0.0364(16) 0.0105(13) 0.0069(13) 0.0148(14)
C12 0.0308(13) 0.0350(14) 0.0320(14) 0.0135(11) 0.0163(11) 0.0166(11)
C13 0.0290(13) 0.0354(15) 0.0316(14) 0.0142(11) 0.0155(11) 0.0139(11)
C14 0.0356(14) 0.0446(17) 0.0308(14) 0.0125(12) 0.0127(12) 0.0158(13)
C15 0.0510(17) 0.0497(18) 0.0374(16) 0.0169(14) 0.0273(14) 0.0257(15)
C16 0.0391(16) 0.071(2) 0.0490(18) 0.0219(16) 0.0282(14) 0.0333(15)
C17 0.0290(14) 0.0602(19) 0.0367(15) 0.0154(14) 0.0144(12) 0.0212(13)
C18 0.079(2) 0.082(3) 0.0459(19) 0.0204(18) 0.0394(18) 0.043(2)
C19 0.0349(15) 0.0518(19) 0.061(2) 0.0232(16) 0.0262(14) 0.0268(14)
C20 0.0343(15) 0.0464(17) 0.0485(17) 0.0213(14) 0.0171(13) 0.0232(13)
C21 0.0367(15) 0.057(2) 0.0494(18) 0.0313(16) 0.0193(14) 0.0230(15)
C22 0.0461(17) 0.066(2) 0.0370(16) 0.0206(16) 0.0096(14) 0.0311(17)
C23 0.0312(15) 0.054(2) 0.053(2) 0.0159(16) -0.0002(14) 0.0186(14)
C24 0.0252(14) 0.054(2) 0.073(2) 0.0287(18) 0.0193(15) 0.0189(14)
C25 0.047(2) 0.070(3) 0.073(3) 0.007(2) -0.0053(19) 0.0126(19)
C26 0.0502(18) 0.0462(19) 0.064(2) 0.0165(16) 0.0237(16) 0.0193(15)
C27 0.070(2) 0.056(2) 0.109(3) 0.021(2) 0.040(2) 0.032(2)
C28 0.0437(19) 0.053(2) 0.112(3) 0.014(2) 0.022(2) 0.0090(17)
C29 0.111(4) 0.065(3) 0.103(4) 0.008(3) 0.055(3) 0.018(3)
N1 0.0322(11) 0.0391(13) 0.0347(12) 0.0135(10) 0.0174(10) 0.0171(10)
N2 0.0341(12) 0.0459(15) 0.0332(13) 0.0094(11) 0.0092(10) 0.0178(11)
Cl1 0.0359(4) 0.0458(4) 0.0528(4) 0.0219(3) 0.0224(3) 0.0187(3)
Cl2 0.135(6) 0.119(4) 0.154(5) 0.051(4) 0.028(4) 0.040(4)
Cl3 0.088(3) 0.128(4) 0.148(4) 0.038(4) 0.065(3) 0.012(3)
Cl2' 0.113(4) 0.088(4) 0.098(4) 0.044(3) 0.041(3) 0.030(3)
Cl3' 0.149(7) 0.118(6) 0.150(7) -0.015(5) 0.081(5) 0.047(5)
Ru1 0.02470(12) 0.04333(15) 0.03550(13) 0.01552(10) 0.01437(9) 0.01565(9)

loop_
_atom_type_symbol
_atom_type_description
_atom_type_scat_dispersion_real
_atom_type_scat_dispersion_imag
_atom_type_scat_source
C C 0.0033 0.0016 'International Tables Vol C Tables 4.2.6.8 and 6.1.1.4'
H H 0.0000 0.0000 'International Tables Vol C Tables 4.2.6.8 and 6.1.1.4'
N N 0.0061 0.0033 'International Tables Vol C Tables 4.2.6.8 and 6.1.1.4'
Cl Cl 0.1484 0.1585 'International Tables Vol C Tables 4.2.6.8 and 6.1.1.4'
Ru Ru -1.2594 0.8363 'International Tables Vol C Tables 4.2.6.8 and 6.1.1.4'

loop_
_geom_angle_atom_site_label_1
_geom_angle_atom_site_label_2
_geom_angle_atom_site_label_3
_geom_angle
C2 C1 N1 123.2(3)
C2 C1 H1 118.4
N1 C1 H1 118.4
C1 C2 C3 118.4(3)
C1 C2 H2 120.8
C3 C2 H2 120.8
C2 C3 C4 118.5(3)
C2 C3 C6 134.4(3)
C4 C3 C6 107.0(3)
N2 C4 C5 130.3(2)
N2 C4 C3 108.5(2)
C5 C4 C3 121.1(2)
N1 C5 C4 118.0(2)
N1 C5 C12 113.5(2)
C4 C5 C12 128.6(2)
C11 C6 C7 119.7(3)
C11 C6 C3 106.2(3)
C7 C6 C3 134.1(3)
C8 C7 C6 118.0(4)
C8 C7 H7 121.0
C6 C7 H7 121.0
C7 C8 C9 121.4(4)
C7 C8 H8 119.3
C9 C8 H8 119.3
C10 C9 C8 122.1(3)
C10 C9 H9 119.0
C8 C9 H9 119.0
C9 C10 C11 116.9(4)
C9 C10 H10 121.6
C11 C10 H10 121.6
N2 C11 C6 109.6(3)
N2 C11 C10 128.4(3)
C6 C11 C10 121.9(3)
C17 C12 C13 120.2(2)
C17 C12 C5 124.5(2)
C13 C12 C5 115.3(2)
C14 C13 C12 117.0(2)
C14 C13 Ru1 127.09(19)
C12 C13 Ru1 115.91(18)
C15 C14 C13 122.8(3)
C15 C14 H14 118.6
C13 C14 H14 118.6
C16 C15 C14 118.4(3)
C16 C15 C18 120.4(3)
C14 C15 C18 121.2(3)
C17 C16 C15 121.1(3)
C17 C16 H16 119.5
C15 C16 H16 119.5
C16 C17 C12 120.5(3)
C16 C17 H17 119.8
C12 C17 H17 119.8
C15 C18 H18A 109.5
C15 C18 H18B 109.5
H18A C18 H18B 109.5
C15 C18 H18C 109.5
H18A C18 H18C 109.5
H18B C18 H18C 109.5
C24 C19 C20 121.0(3)
C24 C19 Ru1 71.83(17)
C20 C19 Ru1 68.13(15)
C24 C19 H19 119.5
C20 C19 H19 119.5
Ru1 C19 H19 134.0
C21 C20 C19 117.8(3)
C21 C20 C26 122.7(3)
C19 C20 C26 119.4(3)
C21 C20 Ru1 69.48(16)
C19 C20 Ru1 74.58(17)
C26 C20 Ru1 130.2(2)
C22 C21 C20 120.7(3)
C22 C21 Ru1 72.31(17)
C20 C21 Ru1 72.58(16)
C22 C21 H21 119.7
C20 C21 H21 119.7
Ru1 C21 H21 127.5
C23 C22 C21 121.1(3)
C23 C22 Ru1 72.67(17)
C21 C22 Ru1 69.80(17)
C23 C22 H22 119.4
C21 C22 H22 119.4
Ru1 C22 H22 130.9
C22 C23 C24 118.1(3)
C22 C23 C25 121.1(3)
C24 C23 C25 120.9(3)
C22 C23 Ru1 70.22(17)
C24 C23 Ru1 73.29(17)
C25 C23 Ru1 127.0(2)
C19 C24 C23 121.1(3)
C19 C24 Ru1 72.83(16)
C23 C24 Ru1 69.60(16)
C19 C24 H24 119.4
C23 C24 H24 119.4
Ru1 C24 H24 130.9
C23 C25 H25A 109.5
C23 C25 H25B 109.5
H25A C25 H25B 109.5
C23 C25 H25C 109.5
H25A C25 H25C 109.5
H25B C25 H25C 109.5
C20 C26 C28 113.8(3)
C20 C26 C27 108.9(3)
C28 C26 C27 110.7(3)
C20 C26 H26 107.7
C28 C26 H26 107.7
C27 C26 H26 107.7
C26 C27 H27A 109.5
C26 C27 H27B 109.5
H27A C27 H27B 109.5
C26 C27 H27C 109.5
H27A C27 H27C 109.5
H27B C27 H27C 109.5
C26 C28 H28A 109.5
C26 C28 H28B 109.5
H28A C28 H28B 109.5
C26 C28 H28C 109.5
H28A C28 H28C 109.5
H28B C28 H28C 109.5
Cl2 C29 Cl3' 102.2(7)
Cl2 C29 Cl3 107.5(10)
Cl3' C29 Cl3 11.3(9)
Cl2 C29 Cl2' 14.3(9)
Cl3' C29 Cl2' 116.1(7)
Cl3 C29 Cl2' 120.5(6)
Cl2 C29 H29A 110.2
Cl3' C29 H29A 121.5
Cl3 C29 H29A 110.2
Cl2' C29 H29A 98.6
Cl2 C29 H29B 110.2
Cl3' C29 H29B 103.8
Cl3 C29 H29B 110.2
Cl2' C29 H29B 107.8
H29A C29 H29B 108.5
C5 N1 C1 120.6(2)
C5 N1 Ru1 117.31(17)
C1 N1 Ru1 122.13(18)
C11 N2 C4 108.6(2)
C11 N2 H2A 124(2)
C4 N2 H2A 126(2)
C13 Ru1 N1 77.99(9)
C13 Ru1 C21 93.68(10)
N1 Ru1 C21 117.62(11)
C13 Ru1 C22 94.41(11)
N1 Ru1 C22 154.56(11)
C21 Ru1 C22 37.89(12)
C13 Ru1 C20 119.55(10)
N1 Ru1 C20 94.32(10)
C21 Ru1 C20 37.94(11)
C22 Ru1 C20 68.11(12)
C13 Ru1 C23 119.57(12)
N1 Ru1 C23 162.00(11)
C21 Ru1 C23 68.09(12)
C22 Ru1 C23 37.11(12)
C20 Ru1 C23 80.65(12)
C13 Ru1 C24 156.63(12)
N1 Ru1 C24 125.17(11)
C21 Ru1 C24 78.70(11)
C22 Ru1 C24 65.99(12)
C20 Ru1 C24 66.52(11)
C23 Ru1 C24 37.10(12)
C13 Ru1 C19 156.83(11)
N1 Ru1 C19 99.79(10)
C21 Ru1 C19 66.62(11)
C22 Ru1 C19 77.66(12)
C20 Ru1 C19 37.29(10)
C23 Ru1 C19 65.85(12)
C24 Ru1 C19 35.34(11)
C13 Ru1 Cl1 87.46(7)
N1 Ru1 Cl1 85.77(6)
C21 Ru1 Cl1 156.33(9)
C22 Ru1 Cl1 118.44(9)
C20 Ru1 Cl1 152.46(8)
C23 Ru1 Cl1 90.81(9)
C24 Ru1 Cl1 90.97(8)
C19 Ru1 Cl1 115.52(8)

loop_
_geom_bond_atom_site_label_1
_geom_bond_atom_site_label_2
_geom_bond_distance
C1 C2 1.356(4)
C1 N1 1.358(3)
C1 H1 0.9300
C2 C3 1.387(4)
C2 H2 0.9300
C3 C4 1.406(4)
C3 C6 1.434(4)
C4 N2 1.378(3)
C4 C5 1.397(4)
C5 N1 1.357(3)
C5 C12 1.454(4)
C6 C11 1.396(4)
C6 C7 1.405(4)
C7 C8 1.371(5)
C7 H7 0.9300
C8 C9 1.389(6)
C8 H8 0.9300
C9 C10 1.369(5)
C9 H9 0.9300
C10 C11 1.396(4)
C10 H10 0.9300
C11 N2 1.374(4)
C12 C17 1.395(4)
C12 C13 1.409(4)
C13 C14 1.395(4)
C13 Ru1 2.039(2)
C14 C15 1.386(4)
C14 H14 0.9300
C15 C16 1.377(4)
C15 C18 1.503(4)
C16 C17 1.369(4)
C16 H16 0.9300
C17 H17 0.9300
C18 H18A 0.9600
C18 H18B 0.9600
C18 H18C 0.9600
C19 C24 1.376(4)
C19 C20 1.428(4)
C19 Ru1 2.272(3)
C19 H19 0.9300
C20 C21 1.410(4)
C20 C26 1.510(4)
C20 Ru1 2.188(3)
C21 C22 1.405(5)
C21 Ru1 2.147(3)
C21 H21 0.9300
C22 C23 1.398(5)
C22 Ru1 2.180(3)
C22 H22 0.9300
C23 C24 1.423(5)
C23 C25 1.499(5)
C23 Ru1 2.211(3)
C24 Ru1 2.260(3)
C24 H24 0.9300
C25 H25A 0.9600
C25 H25B 0.9600
C25 H25C 0.9600
C26 C28 1.519(5)
C26 C27 1.525(5)
C26 H26 0.9800
C27 H27A 0.9600
C27 H27B 0.9600
C27 H27C 0.9600
C28 H28A 0.9600
C28 H28B 0.9600
C28 H28C 0.9600
C29 Cl2 1.735(6)
C29 Cl3' 1.738(7)
C29 Cl3 1.739(6)
C29 Cl2' 1.742(7)
C29 H29A 0.9700
C29 H29B 0.9700
N1 Ru1 2.088(2)
N2 H2A 0.864(17)
Cl1 Ru1 2.4245(7)

loop_
_geom_hbond_atom_site_label_D
_geom_hbond_atom_site_label_H
_geom_hbond_atom_site_label_A
_geom_hbond_distance_DH
_geom_hbond_distance_HA
_geom_hbond_distance_DA
_geom_hbond_angle_DHA
_geom_hbond_site_symmetry_A
N2 H2A Cl1 0.864(17) 2.48(2) 3.299(3) 158(3) 2_756

loop_
_geom_torsion_atom_site_label_1
_geom_torsion_atom_site_label_2
_geom_torsion_atom_site_label_3
_geom_torsion_atom_site_label_4
_geom_torsion
N1 C1 C2 C3 -2.9(5)
C1 C2 C3 C4 -0.6(4)
C1 C2 C3 C6 -177.6(3)
C2 C3 C4 N2 -177.6(3)
C6 C3 C4 N2 0.2(3)
C2 C3 C4 C5 4.2(4)
C6 C3 C4 C5 -178.1(2)
N2 C4 C5 N1 177.8(3)
C3 C4 C5 N1 -4.4(4)
N2 C4 C5 C12 -2.0(5)
C3 C4 C5 C12 175.8(3)
C2 C3 C6 C11 176.4(3)
C4 C3 C6 C11 -0.9(3)
C2 C3 C6 C7 -1.3(6)
C4 C3 C6 C7 -178.6(4)
C11 C6 C7 C8 0.2(5)
C3 C6 C7 C8 177.6(4)
C6 C7 C8 C9 0.3(6)
C7 C8 C9 C10 -0.6(7)
C8 C9 C10 C11 0.4(6)
C7 C6 C11 N2 179.4(3)
C3 C6 C11 N2 1.3(3)
C7 C6 C11 C10 -0.4(5)
C3 C6 C11 C10 -178.5(3)
C9 C10 C11 N2 -179.7(3)
C9 C10 C11 C6 0.1(5)
N1 C5 C12 C17 178.1(3)
C4 C5 C12 C17 -2.0(4)
N1 C5 C12 C13 -2.2(3)
C4 C5 C12 C13 177.7(3)
C17 C12 C13 C14 1.7(4)
C5 C12 C13 C14 -178.0(2)
C17 C12 C13 Ru1 -178.9(2)
C5 C12 C13 Ru1 1.4(3)
C12 C13 C14 C15 -1.8(4)
Ru1 C13 C14 C15 178.9(2)
C13 C14 C15 C16 0.6(4)
C13 C14 C15 C18 -177.8(3)
C14 C15 C16 C17 0.6(5)
C18 C15 C16 C17 179.1(3)
C15 C16 C17 C12 -0.7(5)
C13 C12 C17 C16 -0.6(4)
C5 C12 C17 C16 179.1(3)
C24 C19 C20 C21 5.5(4)
Ru1 C19 C20 C21 56.2(2)
C24 C19 C20 C26 -178.6(3)
Ru1 C19 C20 C26 -127.8(3)
C24 C19 C20 Ru1 -50.8(2)
C19 C20 C21 C22 -2.6(4)
C26 C20 C21 C22 -178.4(3)
Ru1 C20 C21 C22 56.2(2)
C19 C20 C21 Ru1 -58.8(2)
C26 C20 C21 Ru1 125.4(3)
C20 C21 C22 C23 -2.7(4)
Ru1 C21 C22 C23 53.6(3)
C20 C21 C22 Ru1 -56.3(2)
C21 C22 C23 C24 5.1(4)
Ru1 C22 C23 C24 57.5(2)
C21 C22 C23 C25 -174.4(3)
Ru1 C22 C23 C25 -122.0(3)
C21 C22 C23 Ru1 -52.4(2)
C20 C19 C24 C23 -3.1(4)
Ru1 C19 C24 C23 -52.2(2)
C20 C19 C24 Ru1 49.2(2)
C22 C23 C24 C19 -2.3(4)
C25 C23 C24 C19 177.3(3)
Ru1 C23 C24 C19 53.7(3)
C22 C23 C24 Ru1 -55.9(2)
C25 C23 C24 Ru1 123.6(3)
C21 C20 C26 C28 -33.2(4)
C19 C20 C26 C28 151.0(3)
Ru1 C20 C26 C28 56.7(4)
C21 C20 C26 C27 90.9(4)
C19 C20 C26 C27 -84.9(4)
Ru1 C20 C26 C27 -179.2(2)
C4 C5 N1 C1 1.0(4)
C12 C5 N1 C1 -179.2(2)
C4 C5 N1 Ru1 -177.90(18)
C12 C5 N1 Ru1 2.0(3)
C2 C1 N1 C5 2.7(4)
C2 C1 N1 Ru1 -178.5(2)
C6 C11 N2 C4 -1.2(3)
C10 C11 N2 C4 178.5(3)
C5 C4 N2 C11 178.7(3)
C3 C4 N2 C11 0.6(3)
C14 C13 Ru1 N1 179.0(3)
C12 C13 Ru1 N1 -0.28(19)
C14 C13 Ru1 C21 -63.5(3)
C12 C13 Ru1 C21 117.2(2)
C14 C13 Ru1 C22 -25.5(3)
C12 C13 Ru1 C22 155.2(2)
C14 C13 Ru1 C20 -92.8(3)
C12 C13 Ru1 C20 87.9(2)
C14 C13 Ru1 C23 3.3(3)
C12 C13 Ru1 C23 -175.98(19)
C14 C13 Ru1 C24 6.3(4)
C12 C13 Ru1 C24 -173.1(2)
C14 C13 Ru1 C19 -94.1(4)
C12 C13 Ru1 C19 86.5(3)
C14 C13 Ru1 Cl1 92.8(2)
C12 C13 Ru1 Cl1 -86.50(19)
C5 N1 Ru1 C13 -0.97(19)
C1 N1 Ru1 C13 -179.8(2)
C5 N1 Ru1 C21 -88.8(2)
C1 N1 Ru1 C21 92.3(2)
C5 N1 Ru1 C22 -75.6(3)
C1 N1 Ru1 C22 105.5(3)
C5 N1 Ru1 C20 -120.3(2)
C1 N1 Ru1 C20 60.9(2)
C5 N1 Ru1 C23 166.9(3)
C1 N1 Ru1 C23 -12.0(4)
C5 N1 Ru1 C24 175.54(18)
C1 N1 Ru1 C24 -3.3(3)
C5 N1 Ru1 C19 -157.48(19)
C1 N1 Ru1 C19 23.7(2)
C5 N1 Ru1 Cl1 87.33(18)
C1 N1 Ru1 Cl1 -91.5(2)
C22 C21 Ru1 C13 92.45(19)
C20 C21 Ru1 C13 -136.16(17)
C22 C21 Ru1 N1 170.82(16)
C20 C21 Ru1 N1 -57.80(19)
C20 C21 Ru1 C22 131.4(3)
C22 C21 Ru1 C20 -131.4(3)
C22 C21 Ru1 C23 -28.02(19)
C20 C21 Ru1 C23 103.37(19)
C22 C21 Ru1 C24 -65.24(19)
C20 C21 Ru1 C24 66.14(18)
C22 C21 Ru1 C19 -100.2(2)
C20 C21 Ru1 C19 31.22(17)
C22 C21 Ru1 Cl1 0.4(3)
C20 C21 Ru1 Cl1 131.75(19)
C23 C22 Ru1 C13 135.9(2)
C21 C22 Ru1 C13 -90.33(19)
C23 C22 Ru1 N1 -153.0(2)
C21 C22 Ru1 N1 -19.2(3)
C23 C22 Ru1 C21 -133.8(3)
C23 C22 Ru1 C20 -103.9(2)
C21 C22 Ru1 C20 29.81(17)
C21 C22 Ru1 C23 133.8(3)
C23 C22 Ru1 C24 -30.87(19)
C21 C22 Ru1 C24 102.9(2)
C23 C22 Ru1 C19 -66.1(2)
C21 C22 Ru1 C19 67.65(18)
C23 C22 Ru1 Cl1 46.4(2)
C21 C22 Ru1 Cl1 -179.83(14)
C21 C20 Ru1 C13 52.6(2)
C19 C20 Ru1 C13 -179.13(17)
C26 C20 Ru1 C13 -63.5(3)
C21 C20 Ru1 N1 131.25(17)
C19 C20 Ru1 N1 -100.50(18)
C26 C20 Ru1 N1 15.2(3)
C19 C20 Ru1 C21 128.3(3)
C26 C20 Ru1 C21 -116.1(3)
C21 C20 Ru1 C22 -29.77(17)
C19 C20 Ru1 C22 98.5(2)
C26 C20 Ru1 C22 -145.9(3)
C21 C20 Ru1 C23 -66.17(18)
C19 C20 Ru1 C23 62.09(19)
C26 C20 Ru1 C23 177.7(3)
C21 C20 Ru1 C24 -102.1(2)
C19 C20 Ru1 C24 26.16(18)
C26 C20 Ru1 C24 141.8(3)
C21 C20 Ru1 C19 -128.3(3)
C26 C20 Ru1 C19 115.7(4)
C21 C20 Ru1 Cl1 -139.62(17)
C19 C20 Ru1 Cl1 -11.4(3)
C26 C20 Ru1 Cl1 104.3(3)
C22 C23 Ru1 C13 -52.9(2)
C24 C23 Ru1 C13 178.08(17)
C25 C23 Ru1 C13 61.7(4)
C22 C23 Ru1 N1 140.8(3)
C24 C23 Ru1 N1 11.8(4)
C25 C23 Ru1 N1 -104.6(4)
C22 C23 Ru1 C21 28.56(19)
C24 C23 Ru1 C21 -100.5(2)
C25 C23 Ru1 C21 143.2(4)
C24 C23 Ru1 C22 -129.0(3)
C25 C23 Ru1 C22 114.6(4)
C22 C23 Ru1 C20 65.9(2)
C24 C23 Ru1 C20 -63.15(19)
C25 C23 Ru1 C20 -179.5(3)
C22 C23 Ru1 C24 129.0(3)
C25 C23 Ru1 C24 -116.4(4)
C22 C23 Ru1 C19 101.8(2)
C24 C23 Ru1 C19 -27.23(17)
C25 C23 Ru1 C19 -143.6(4)
C22 C23 Ru1 Cl1 -140.43(19)
C24 C23 Ru1 Cl1 90.54(17)
C25 C23 Ru1 Cl1 -25.8(3)
C19 C24 Ru1 C13 -138.0(3)
C23 C24 Ru1 C13 -4.2(4)
C19 C24 Ru1 N1 50.6(2)
C23 C24 Ru1 N1 -175.56(16)
C19 C24 Ru1 C21 -65.3(2)
C23 C24 Ru1 C21 68.5(2)
C19 C24 Ru1 C22 -102.9(2)
C23 C24 Ru1 C22 30.87(19)
C19 C24 Ru1 C20 -27.50(18)
C23 C24 Ru1 C20 106.3(2)
C19 C24 Ru1 C23 -133.8(3)
C23 C24 Ru1 C19 133.8(3)
C19 C24 Ru1 Cl1 136.15(18)
C23 C24 Ru1 Cl1 -90.06(18)
C24 C19 Ru1 C13 137.6(3)
C20 C19 Ru1 C13 1.9(4)
C24 C19 Ru1 N1 -140.11(19)
C20 C19 Ru1 N1 84.24(18)
C24 C19 Ru1 C21 103.9(2)
C20 C19 Ru1 C21 -31.73(18)
C24 C19 Ru1 C22 65.7(2)
C20 C19 Ru1 C22 -69.95(19)
C24 C19 Ru1 C20 135.7(3)
C24 C19 Ru1 C23 28.50(19)
C20 C19 Ru1 C23 -107.1(2)
C20 C19 Ru1 C24 -135.7(3)
C24 C19 Ru1 Cl1 -50.1(2)
C20 C19 Ru1 Cl1 174.21(15)
